data_7229825
loop_
_publ_author_name
'Liu, Jin-Hua'
'Gu, Ya-Nan'
'Chen, Yi'
'Qi, Yan-Jie'
'Li, Xin-Xiong'
'Zheng, Shou-Tian'

_publ_section_title
;
 Incorporating Cuprous-halide Clusters and Lanthanide Clusters to
 Construct Heterometallic Cluster Organic Frameworks with Luminescent and
 Gas Adsorption Properties
;
_journal_name_full CrystEngComm
_journal_paper_doi 10.1039/C7CE01963G
_journal_year 2017
_chemical_formula_sum 'C28 H44 Cu4 I4 N4 O32 Y4'
_chemical_formula_weight 2066.07
_space_group_crystal_system tetragonal
_space_group_IT_number 129
_space_group_name_Hall '-P 4a 2a'
_space_group_name_H-M_alt 'P 4/n m m'
_symmetry_space_group_name_Hall '-P 4a 2a'
_symmetry_space_group_name_H-M 'P 4/n m m :2'
_atom_sites_solution_hydrogens mixed
_audit_creation_method SHELXL-2014/7
_audit_update_record
;
2017-06-28 deposited with the CCDC.
2017-12-27 downloaded from the CCDC.
;
_cell_angle_alpha 90
_cell_angle_beta 90
_cell_angle_gamma 90
_cell_formula_units_Z 2
_cell_length_a 18.529(4)
_cell_length_b 18.529(4)
_cell_length_c 12.303(2)
_cell_measurement_reflns_used 17556
_cell_measurement_temperature 175(2)
_cell_measurement_theta_max 25.7545
_cell_measurement_theta_min 2.752
_cell_volume 4223.9(15)
_computing_structure_refinement 'SHELXL-2014/7 (Sheldrick, 2014)'
_diffrn_ambient_temperature 175(2)
_diffrn_measured_fraction_theta_full 1.000
_diffrn_measured_fraction_theta_max 1.000
_diffrn_measurement_device_type 'Bruker APEX II'
_diffrn_measurement_method 'Omega scan'
_diffrn_radiation_type MoK\a
_diffrn_radiation_wavelength 0.71073
_diffrn_reflns_av_R_equivalents 0.0472
_diffrn_reflns_av_unetI/netI 0.0256
_diffrn_reflns_Laue_measured_fraction_full 1.000
_diffrn_reflns_Laue_measured_fraction_max 1.000
_diffrn_reflns_limit_h_max 22
_diffrn_reflns_limit_h_min -14
_diffrn_reflns_limit_k_max 21
_diffrn_reflns_limit_k_min -21
_diffrn_reflns_limit_l_max 14
_diffrn_reflns_limit_l_min -13
_diffrn_reflns_number 13995
_diffrn_reflns_point_group_measured_fraction_full 1.000
_diffrn_reflns_point_group_measured_fraction_max 1.000
_diffrn_reflns_theta_full 24.999
_diffrn_reflns_theta_max 24.999
_diffrn_reflns_theta_min 1.554
_exptl_absorpt_coefficient_mu 5.223
_exptl_absorpt_correction_T_max 0.518
_exptl_absorpt_correction_T_min 0.401
_exptl_absorpt_correction_type multi-scan
_exptl_crystal_colour green
_exptl_crystal_density_diffrn 1.624
_exptl_crystal_density_method 'not measured'
_exptl_crystal_description square
_exptl_crystal_F_000 1960
_exptl_crystal_size_max 0.184
_exptl_crystal_size_mid 0.152
_exptl_crystal_size_min 0.126
_platon_squeeze_details ' ?'
_refine_diff_density_max 1.611
_refine_diff_density_min -0.882
_refine_diff_density_rms 0.154
_refine_ls_extinction_method none
_refine_ls_goodness_of_fit_ref 1.005
_refine_ls_hydrogen_treatment constr
_refine_ls_matrix_type full
_refine_ls_number_parameters 107
_refine_ls_number_reflns 2088
_refine_ls_number_restraints 7
_refine_ls_restrained_S_all 1.004
_refine_ls_R_factor_all 0.0631
_refine_ls_R_factor_gt 0.0537
_refine_ls_shift/su_max 0.001
_refine_ls_shift/su_mean 0.000
_refine_ls_structure_factor_coef Fsqd
_refine_ls_weighting_details 'w=1/[\s^2^(Fo^2^)+(0.1300P)^2^+12.0108P] where P=(Fo^2^+2Fc^2^)/3'
_refine_ls_weighting_scheme calc
_refine_ls_wR_factor_gt 0.1746
_refine_ls_wR_factor_ref 0.1808
_reflns_Friedel_coverage 0.000
_reflns_number_gt 1702
_reflns_number_total 2088
_reflns_threshold_expression 'I > 2\s(I)'
_cod_data_source_file c7ce01963g2.cif
_cod_data_source_block 3
_cod_original_cell_volume 4224.2(18)
_cod_database_code 7229825
_shelx_shelxl_version_number 2014/7
_shelx_space_group_comment
;
The symmetry employed for this shelxl refinement is uniquely defined
by the following loop, which should always be used as a source of
symmetry information in preference to the above space-group names.
They are only intended as comments.
;

loop_
_space_group_symop_operation_xyz
'x, y, z'
'-x+1/2, -y+1/2, z'
'-y+1/2, x, z'
'y, -x+1/2, z'
'-x, y+1/2, -z'
'x+1/2, -y, -z'
'y+1/2, x+1/2, -z'
'-y, -x, -z'
'-x, -y, -z'
'x-1/2, y-1/2, -z'
'y-1/2, -x, -z'
'-y, x-1/2, -z'
'x, -y-1/2, z'
'-x-1/2, y, z'
'-y-1/2, -x-1/2, z'
'y, x, z'

loop_
_atom_site_label
_atom_site_type_symbol
_atom_site_fract_x
_atom_site_fract_y
_atom_site_fract_z
_atom_site_U_iso_or_equiv
_atom_site_adp_type
_atom_site_occupancy
_atom_site_site_symmetry_order
_atom_site_calc_flag
_atom_site_refinement_flags_posn
_atom_site_refinement_flags_adp
_atom_site_refinement_flags_occupancy
Cu3 Cu 1.18028(7) 0.7500 -1.41846(9) 0.0369(4) Uani 1 2 d S T P
N1 N 1.1083(4) 0.7500 -1.2938(7) 0.0322(18) Uani 1 2 d S T P
O1 O 0.9897(3) 0.6146(3) -1.0192(5) 0.0639(18) Uani 1 1 d . . .
C1 C 1.0422(4) 0.6853(4) -1.1558(6) 0.0398(17) Uani 1 1 d . . .
C2 C 1.0217(6) 0.7500 -1.1107(8) 0.042(2) Uani 1 2 d S T P
H2 H 0.9934 0.7500 -1.0483 0.050 Uiso 1 2 calc R U P
C3 C 1.0252(5) 0.6153(5) -1.1051(7) 0.052(2) Uani 1 1 d . . .
C4 C 1.0862(4) 0.6877(4) -1.2481(5) 0.0371(16) Uani 1 1 d . . .
H4 H 1.1009 0.6444 -1.2793 0.045 Uiso 1 1 calc R U .
I1 I 1.12148(3) 0.7500 -1.61232(5) 0.0351(3) Uani 1 2 d S T P
O3 O 1.0464(4) 0.5592(3) -1.1536(5) 0.0607(16) Uani 1 1 d . . .
O3W O 1.0610(5) 0.4390(5) -1.3189(13) 0.149(6) Uani 1 2 d S T P
H3WA H 1.0551 0.4781 -1.3520 0.179 Uiso 0.5 1 d R U P
H3WB H 1.0660 0.3994 -1.3549 0.179 Uiso 0.5 1 d R U P
O1W O 1.062(3) 0.3437(5) -1.1766(17) 0.61(7) Uani 0.5 1 d . . P
H1WA H 1.0601 0.3361 -1.2446 0.729 Uiso 1 1 d R U .
H1WB H 1.0591 0.3085 -1.1324 0.729 Uiso 1 1 d DR U .
O2W O 1.1551(13) 0.3449(13) -1.115(2) 0.262(7) Uani 1 2 d S TU P
H2WA H 1.1714 0.3286 -1.1751 0.314 Uiso 1 2 d R U P
H2WB H 1.1713 0.3287 -1.0554 0.314 Uiso 1 2 d R U P
Y1 Y 1.06460(6) 0.43540(6) -1.12366(11) 0.0371(4) Uani 0.7 2 d S T P
Y2 Y 1.02635(14) 0.47365(14) -1.0800(3) 0.0389(8) Uani 0.3 2 d S T P
O1WA O 1.0476(8) 0.3168(7) -1.1953(13) 0.067(4) Uiso 0.5 1 d . . P

loop_
_atom_site_aniso_label
_atom_site_aniso_U_11
_atom_site_aniso_U_22
_atom_site_aniso_U_33
_atom_site_aniso_U_23
_atom_site_aniso_U_13
_atom_site_aniso_U_12
Cu3 0.0473(8) 0.0356(7) 0.0277(6) 0.000 0.0113(5) 0.000
N1 0.046(5) 0.024(4) 0.027(4) 0.000 0.011(4) 0.000
O1 0.076(4) 0.059(4) 0.057(4) 0.009(3) 0.032(3) -0.023(3)
C1 0.041(4) 0.044(4) 0.035(4) 0.005(3) 0.007(3) -0.006(3)
C2 0.036(6) 0.048(6) 0.042(5) 0.000 0.018(5) 0.000
C3 0.047(5) 0.057(6) 0.051(5) 0.009(4) -0.004(4) -0.016(4)
C4 0.044(4) 0.038(4) 0.029(3) -0.003(3) 0.007(3) -0.004(3)
I1 0.0257(4) 0.0471(5) 0.0323(4) 0.000 0.0008(2) 0.000
O3 0.076(4) 0.036(3) 0.070(4) 0.006(3) 0.013(3) -0.014(3)
O3W 0.154(10) 0.154(10) 0.140(13) -0.017(6) 0.017(6) 0.069(12)
O1W 0.76(12) 1.04(16) 0.022(10) -0.05(3) -0.03(3) -0.22(9)
O2W 0.262(7) 0.262(7) 0.261(9) 0.002(4) -0.002(4) 0.001(5)
Y1 0.0448(6) 0.0448(6) 0.0216(7) -0.0092(4) 0.0092(4) -0.0020(7)
Y2 0.0392(12) 0.0392(12) 0.0383(17) -0.0011(12) 0.0011(12) -0.0101(15)

loop_
_atom_type_symbol
_atom_type_description
_atom_type_scat_dispersion_real
_atom_type_scat_dispersion_imag
_atom_type_scat_source
C C 0.0033 0.0016 'International Tables Vol C Tables 4.2.6.8 and 6.1.1.4'
H H 0.0000 0.0000 'International Tables Vol C Tables 4.2.6.8 and 6.1.1.4'
N N 0.0061 0.0033 'International Tables Vol C Tables 4.2.6.8 and 6.1.1.4'
O O 0.0106 0.0060 'International Tables Vol C Tables 4.2.6.8 and 6.1.1.4'
Cu Cu 0.3201 1.2651 'International Tables Vol C Tables 4.2.6.8 and 6.1.1.4'
I I -0.4742 1.8119 'International Tables Vol C Tables 4.2.6.8 and 6.1.1.4'
Y Y -2.7962 3.5667 'International Tables Vol C Tables 4.2.6.8 and 6.1.1.4'

loop_
_geom_angle_atom_site_label_1
_geom_angle_atom_site_label_2
_geom_angle_atom_site_label_3
_geom_angle
_geom_angle_site_symmetry_1
_geom_angle_site_symmetry_3
N1 Cu3 Cu3 131.0(2) . 2_765
N1 Cu3 I1 114.4(3) . .
Cu3 Cu3 I1 114.55(3) 2_765 .
N1 Cu3 Cu3 150.50(6) . 12_752
Cu3 Cu3 Cu3 61.57(3) 2_765 12_752
I1 Cu3 Cu3 61.65(4) . 12_752
N1 Cu3 Cu3 150.50(6) . 11_672
Cu3 Cu3 Cu3 61.57(3) 2_765 11_672
I1 Cu3 Cu3 61.66(4) . 11_672
Cu3 Cu3 Cu3 56.85(6) 12_752 11_672
N1 Cu3 I1 101.86(12) . 11_672
Cu3 Cu3 I1 61.82(2) 2_765 11_672
I1 Cu3 I1 108.79(3) . 11_672
Cu3 Cu3 I1 106.97(3) 12_752 11_672
Cu3 Cu3 I1 57.53(4) 11_672 11_672
N1 Cu3 I1 101.86(12) . 12_752
Cu3 Cu3 I1 61.82(2) 2_765 12_752
I1 Cu3 I1 108.79(3) . 12_752
Cu3 Cu3 I1 57.53(4) 12_752 12_752
Cu3 Cu3 I1 106.97(3) 11_672 12_752
I1 Cu3 I1 121.04(5) 11_672 12_752
C4 N1 C4 117.9(8) . 13_575
C4 N1 Cu3 120.9(4) . .
C4 N1 Cu3 120.9(4) 13_575 .
C3 O1 Y2 125.9(6) . 9_763
C3 O1 Y1 155.9(6) . 9_763
Y2 O1 Y1 30.43(13) 9_763 9_763
C3 O1 Y2 69.8(5) . .
Y2 O1 Y2 56.9(2) 9_763 .
Y1 O1 Y2 86.10(19) 9_763 .
C2 C1 C4 117.5(7) . .
C2 C1 C3 122.6(7) . .
C4 C1 C3 119.7(7) . .
C1 C2 C1 121.5(9) 13_575 .
O1 C3 O3 123.9(8) . .
O1 C3 C1 118.8(9) . .
O3 C3 C1 117.3(7) . .
O1 C3 Y2 84.0(5) . .
O3 C3 Y2 40.0(4) . .
C1 C3 Y2 157.3(6) . .
O1 C3 Y2 34.2(4) . 9_763
O3 C3 Y2 90.3(5) . 9_763
C1 C3 Y2 151.9(6) . 9_763
Y2 C3 Y2 50.3(2) . 9_763
N1 C4 C1 122.8(7) . .
Cu3 I1 Cu3 60.82(4) . 11_672
Cu3 I1 Cu3 60.82(4) . 12_752
Cu3 I1 Cu3 56.36(5) 11_672 12_752
C3 O3 Y2 114.1(5) . .
C3 O3 Y1 140.9(5) . .
Y2 O3 Y1 28.48(14) . .
O1WA O1W Y1 155(8) . .
O1WA O1W Y2 140(7) . .
Y1 O1W Y2 16.2(7) . .
Y2 Y1 O1W 137(2) . 15_775
Y2 Y1 O1W 137(2) . .
O1W Y1 O1W 86(4) 15_775 .
Y2 Y1 O1 66.7(2) . 7_543
O1W Y1 O1 83.2(12) 15_775 7_543
O1W Y1 O1 135.7(12) . 7_543
Y2 Y1 O1 66.7(2) . 9_763
O1W Y1 O1 135.7(12) 15_775 9_763
O1W Y1 O1 83.2(12) . 9_763
O1 Y1 O1 75.7(4) 7_543 9_763
Y2 Y1 O3 51.37(19) . 15_775
O1W Y1 O3 148.4(8) 15_775 15_775
O1W Y1 O3 93(2) . 15_775
O1 Y1 O3 117.8(2) 7_543 15_775
O1 Y1 O3 75.1(2) 9_763 15_775
Y2 Y1 O3 51.37(19) . .
O1W Y1 O3 93(2) 15_775 .
O1W Y1 O3 148.4(8) . .
O1 Y1 O3 75.1(2) 7_543 .
O1 Y1 O3 117.8(2) 9_763 .
O3 Y1 O3 72.2(3) 15_775 .
Y2 Y1 O2W 149.3(7) . .
O1W Y1 O2W 51.3(18) 15_775 .
O1W Y1 O2W 51.3(18) . .
O1 Y1 O2W 89.5(6) 7_543 .
O1 Y1 O2W 89.5(6) 9_763 .
O3 Y1 O2W 143.0(2) 15_775 .
O3 Y1 O2W 143.0(2) . .
Y2 Y1 O1WA 131.7(3) . .
O1W Y1 O1WA 90.9(18) 15_775 .
O1W Y1 O1WA 6(2) . .
O1 Y1 O1WA 139.6(4) 7_543 .
O1 Y1 O1WA 81.3(4) 9_763 .
O3 Y1 O1WA 86.8(4) 15_775 .
O3 Y1 O1WA 145.3(4) . .
O2W Y1 O1WA 57.3(5) . .
Y2 Y1 O1WA 131.7(3) . 15_775
O1W Y1 O1WA 6(2) 15_775 15_775
O1W Y1 O1WA 90.9(18) . 15_775
O1 Y1 O1WA 81.3(4) 7_543 15_775
O1 Y1 O1WA 139.6(4) 9_763 15_775
O3 Y1 O1WA 145.3(4) 15_775 15_775
O3 Y1 O1WA 86.8(4) . 15_775
O2W Y1 O1WA 57.3(5) . 15_775
O1WA Y1 O1WA 96.1(7) . 15_775
Y2 Y1 O3W 115.9(4) . .
O1W Y1 O3W 70.6(7) 15_775 .
O1W Y1 O3W 70.6(7) . .
O1 Y1 O3W 141.95(18) 7_543 .
O1 Y1 O3W 141.95(18) 9_763 .
O3 Y1 O3W 79.2(3) 15_775 .
O3 Y1 O3W 79.2(3) . .
O2W Y1 O3W 94.7(8) . .
O1WA Y1 O3W 69.7(4) . .
O1WA Y1 O3W 69.7(4) 15_775 .
Y2 Y1 Y2 18.3(2) . 9_763
O1W Y1 Y2 134.5(16) 15_775 9_763
O1W Y1 Y2 134.5(16) . 9_763
O1 Y1 Y2 53.90(17) 7_543 9_763
O1 Y1 Y2 53.90(17) 9_763 9_763
O3 Y1 Y2 64.39(16) 15_775 9_763
O3 Y1 Y2 64.39(16) . 9_763
O2W Y1 Y2 131.1(7) . 9_763
O1WA Y1 Y2 130.7(4) . 9_763
O1WA Y1 Y2 130.7(4) 15_775 9_763
O3W Y1 Y2 134.2(3) . 9_763
Y1 Y2 O3 100.1(3) . 15_775
Y1 Y2 O3 100.1(3) . .
O3 Y2 O3 95.9(4) 15_775 .
Y1 Y2 O1 82.8(2) . 7_543
O3 Y2 O1 172.4(3) 15_775 7_543
O3 Y2 O1 90.4(3) . 7_543
Y1 Y2 O1 82.8(2) . 9_763
O3 Y2 O1 90.4(3) 15_775 9_763
O3 Y2 O1 172.4(3) . 9_763
O1 Y2 O1 83.0(4) 7_543 9_763
Y1 Y2 Y2 153.2(3) . 9_763
O3 Y2 Y2 97.7(3) 15_775 9_763
O3 Y2 Y2 97.7(3) . 9_763
O1 Y2 Y2 77.2(2) 7_543 9_763
O1 Y2 Y2 77.2(2) 9_763 9_763
Y1 Y2 C3 124.7(2) . .
O3 Y2 C3 97.7(3) 15_775 .
O3 Y2 C3 25.8(3) . .
O1 Y2 C3 86.1(3) 7_543 .
O1 Y2 C3 148.8(3) 9_763 .
Y2 Y2 C3 71.9(2) 9_763 .
Y1 Y2 C3 124.7(2) . 15_775
O3 Y2 C3 25.8(3) 15_775 15_775
O3 Y2 C3 97.7(3) . 15_775
O1 Y2 C3 148.8(3) 7_543 15_775
O1 Y2 C3 86.1(3) 9_763 15_775
Y2 Y2 C3 71.9(2) 9_763 15_775
C3 Y2 C3 88.3(4) . 15_775
Y1 Y2 O1W 26.6(12) . 15_775
O3 Y2 O1W 119.0(7) 15_775 15_775
O3 Y2 O1W 79.6(12) . 15_775
O1 Y2 O1W 66.3(6) 7_543 15_775
O1 Y2 O1W 101.0(12) 9_763 15_775
Y2 Y2 O1W 143.3(7) 9_763 15_775
C3 Y2 O1W 101.2(13) . 15_775
C3 Y2 O1W 144.7(7) 15_775 15_775
Y1 Y2 O1W 26.6(12) . .
O3 Y2 O1W 79.6(12) 15_775 .
O3 Y2 O1W 119.0(7) . .
O1 Y2 O1W 101.0(12) 7_543 .
O1 Y2 O1W 66.3(6) 9_763 .
Y2 Y2 O1W 143.3(7) 9_763 .
C3 Y2 O1W 144.7(7) . .
C3 Y2 O1W 101.2(13) 15_775 .
O1W Y2 O1W 53(2) 15_775 .
Y1 Y2 O1 149.15(14) . 15_775
O3 Y2 O1 52.0(2) 15_775 15_775
O3 Y2 O1 96.3(3) . 15_775
O1 Y2 O1 123.1(2) 7_543 15_775
O1 Y2 O1 84.2(3) 9_763 15_775
Y2 Y2 O1 45.92(16) 9_763 15_775
C3 Y2 O1 77.5(3) . 15_775
C3 Y2 O1 26.2(2) 15_775 15_775
O1W Y2 O1 170.0(4) 15_775 15_775
O1W Y2 O1 123.2(13) . 15_775
Y1 Y2 O1 149.15(14) . .
O3 Y2 O1 96.3(3) 15_775 .
O3 Y2 O1 52.0(2) . .
O1 Y2 O1 84.2(3) 7_543 .
O1 Y2 O1 123.1(2) 9_763 .
Y2 Y2 O1 45.92(16) 9_763 .
C3 Y2 O1 26.2(2) . .
C3 Y2 O1 77.5(3) 15_775 .
O1W Y2 O1 123.2(13) 15_775 .
O1W Y2 O1 170.0(4) . .
O1 Y2 O1 58.5(3) 15_775 .
O1W O1WA Y1 18(6) . .

loop_
_geom_bond_atom_site_label_1
_geom_bond_atom_site_label_2
_geom_bond_distance
_geom_bond_site_symmetry_2
Cu3 N1 2.033(8) .
Cu3 Cu3 2.584(3) 2_765
Cu3 I1 2.6222(14) .
Cu3 Cu3 2.714(2) 12_752
Cu3 Cu3 2.714(2) 11_672
Cu3 I1 2.7355(10) 11_672
Cu3 I1 2.7355(10) 12_752
N1 C4 1.347(8) .
N1 C4 1.347(8) 13_575
O1 C3 1.245(10) .
O1 Y2 2.063(6) 9_763
O1 Y1 2.228(5) 9_763
O1 Y2 2.801(7) .
C1 C2 1.374(9) .
C1 C4 1.399(9) .
C1 C3 1.473(11) .
C2 C1 1.373(9) 13_575
C3 O3 1.262(11) .
C3 Y2 2.644(10) .
C3 Y2 2.970(9) 9_763
I1 Cu3 2.7355(10) 11_672
I1 Cu3 2.7355(10) 12_752
O3 Y2 1.863(6) .
O3 Y1 2.348(6) .
O3W Y1 2.404(16) .
O1W O1WA 0.61(3) .
O1W Y1 1.820(12) .
O1W Y2 2.76(2) .
O2W Y1 2.37(3) .
Y1 Y2 1.137(4) .
Y1 O1W 1.820(12) 15_775
Y1 O1 2.228(5) 7_543
Y1 O1 2.228(5) 9_763
Y1 O3 2.348(6) 15_775
Y1 O1WA 2.388(15) .
Y1 O1WA 2.388(15) 15_775
Y1 Y2 3.458(4) 9_763
Y2 O3 1.863(6) 15_775
Y2 O1 2.063(6) 7_543
Y2 O1 2.063(6) 9_763
Y2 Y2 2.405(7) 9_763
Y2 C3 2.644(10) 15_775
Y2 O1W 2.76(2) 15_775
Y2 O1 2.801(7) 15_775

loop_
_platon_squeeze_void_nr
_platon_squeeze_void_average_x
_platon_squeeze_void_average_y
_platon_squeeze_void_average_z
_platon_squeeze_void_volume
_platon_squeeze_void_count_electrons
1 0.250 0.750 0.000 189.5 31.3
2 0.750 0.250 0.000 189.5 31.3
3 0.238 0.241 0.500 1387.6 341.3
